data_4060734
_journal_name_full Organometallics
_journal_year 2003
_chemical_formula_sum 'C19 H4 Al F15 O'
_chemical_formula_weight 560.20
_space_group_IT_number 14
_symmetry_cell_setting monoclinic
_symmetry_space_group_name_Hall '-P 2yn'
_symmetry_space_group_name_H-M 'P 1 21/n 1'
_cell_angle_alpha 90.00
_cell_angle_beta 114.830(2)
_cell_angle_gamma 90.00
_cell_formula_units_Z 4
_cell_length_a 12.8362(19)
_cell_length_b 12.6834(19)
_cell_length_c 13.464(2)
_cell_measurement_temperature 173(2)
_cell_volume 1989.4(5)
_diffrn_ambient_temperature 173(2)
_exptl_crystal_density_diffrn 1.870
_cod_depositor_comments
;
The following automatic conversions were performed:
'_symmetry_cell_setting' value 'Monoclinic' changed to 'monoclinic'
according to '/home/saulius/struct/CIF-dictionaries/cif_core.dic'
dictionary named 'cif_core.dic' version 2.4.1 from 2010-06-29.

Automatic conversion script
Id: cif_fix_enum 1527 2010-12-29 10:47:43Z saulius 
;
_cod_original_sg_symbol_H-M 'P 21/n'
_cod_database_code 4060734

loop_
_symmetry_equiv_pos_as_xyz
'x, y, z'
'-x+1/2, y+1/2, -z+1/2'
'-x, -y, -z'
'x-1/2, -y-1/2, z-1/2'

loop_
_atom_site_label
_atom_site_type_symbol
_atom_site_fract_x
_atom_site_fract_y
_atom_site_fract_z
_atom_site_U_iso_or_equiv
_atom_site_adp_type
_atom_site_occupancy
_atom_site_symmetry_multiplicity
_atom_site_calc_flag
_atom_site_refinement_flags
_atom_site_disorder_assembly
_atom_site_disorder_group
Al Al 0.95810(6) 0.29309(6) 0.23188(6) 0.0234(3) Uani 1 1 d . . .
F2 F 0.73615(16) 0.42530(15) 0.10975(16) 0.0500(5) Uani 1 1 d . . .
F3 F 0.52419(17) 0.4106(2) 0.1052(2) 0.0734(7) Uani 1 1 d . . .
F4 F 0.47852(17) 0.25850(18) 0.2227(2) 0.0787(8) Uani 1 1 d . . .
F5 F 0.6437(2) 0.12380(18) 0.3459(3) 0.0870(9) Uani 1 1 d . . .
F6 F 0.85529(18) 0.13645(16) 0.3498(2) 0.0662(7) Uani 1 1 d . . .
F7 F 1.02962(16) 0.32937(14) 0.47539(13) 0.0419(5) Uani 1 1 d . . .
F8 F 1.08604(15) 0.49972(13) 0.19133(13) 0.0389(5) Uani 1 1 d . . .
F9 F 1.22302(16) 0.64067(13) 0.33475(18) 0.0512(5) Uani 1 1 d . . .
F10 F 1.25979(17) 0.63032(16) 0.54804(18) 0.0615(6) Uani 1 1 d . . .
F11 F 1.16298(18) 0.47483(16) 0.61837(14) 0.0566(6) Uani 1 1 d . . .
F14 F 0.89559(14) 0.09824(13) 0.07845(13) 0.0405(5) Uani 1 1 d . . .
F15 F 1.00098(16) -0.08660(14) 0.08838(15) 0.0491(5) Uani 1 1 d . . .
F16 F 1.20074(15) -0.13218(13) 0.26422(16) 0.0435(5) Uani 1 1 d . . .
F17 F 1.29018(13) 0.00910(13) 0.43072(13) 0.0368(4) Uani 1 1 d . . .
F18 F 1.19351(14) 0.19691(13) 0.41592(12) 0.0373(5) Uani 1 1 d . . .
C1 C 0.8036(2) 0.2808(2) 0.2297(2) 0.0291(7) Uani 1 1 d . . .
C2 C 0.7150(2) 0.3481(2) 0.1697(2) 0.0336(7) Uani 1 1 d . . .
C3 C 0.6072(3) 0.3430(3) 0.1656(3) 0.0436(8) Uani 1 1 d . . .
C4 C 0.5845(3) 0.2666(3) 0.2244(3) 0.0485(10) Uani 1 1 d . . .
C5 C 0.6679(3) 0.1974(3) 0.2869(3) 0.0512(10) Uani 1 1 d . . .
C6 C 0.7757(3) 0.2059(2) 0.2885(3) 0.0398(8) Uani 1 1 d . . .
C7 C 1.0532(2) 0.4075(2) 0.3278(2) 0.0248(6) Uani 1 1 d . . .
C8 C 1.1043(2) 0.4897(2) 0.2979(2) 0.0268(6) Uani 1 1 d . . .
C9 C 1.1734(2) 0.5641(2) 0.3686(3) 0.0340(7) Uani 1 1 d . . .
C10 C 1.1922(2) 0.5588(2) 0.4769(3) 0.0384(8) Uani 1 1 d . . .
C11 C 1.1430(3) 0.4799(2) 0.5119(2) 0.0356(7) Uani 1 1 d . . .
C12 C 1.0763(2) 0.4068(2) 0.4380(2) 0.0299(7) Uani 1 1 d . . .
C13 C 1.0398(2) 0.1563(2) 0.2461(2) 0.0254(6) Uani 1 1 d . . .
C14 C 0.9955(2) 0.0798(2) 0.1664(2) 0.0293(7) Uani 1 1 d . . .
C15 C 1.0473(2) -0.0166(2) 0.1702(2) 0.0322(7) Uani 1 1 d . . .
C16 C 1.1474(2) -0.0400(2) 0.2589(2) 0.0306(7) Uani 1 1 d . . .
C17 C 1.1935(2) 0.0320(2) 0.3421(2) 0.0278(6) Uani 1 1 d . . .
C18 C 1.1402(2) 0.1277(2) 0.3325(2) 0.0255(6) Uani 1 1 d . . .
C19 C 0.9928(3) 0.3168(3) 0.0255(3) 0.0410(8) Uani 1 1 d . . .
H19A H 0.9517 0.3470 -0.0477 0.062 Uiso 1 1 calc R . .
H19B H 1.0046 0.2412 0.0192 0.062 Uiso 1 1 calc R . .
H19C H 1.0674 0.3517 0.0625 0.062 Uiso 1 1 calc R . .
O1 O 0.92549(17) 0.33235(16) 0.08893(15) 0.0317(5) Uani 1 1 d . . .
H1 H 0.867(3) 0.366(3) 0.055(3) 0.048 Uiso 1 1 d . . .

loop_
_atom_site_aniso_label
_atom_site_aniso_U_11
_atom_site_aniso_U_22
_atom_site_aniso_U_33
_atom_site_aniso_U_23
_atom_site_aniso_U_13
_atom_site_aniso_U_12
Al 0.0200(4) 0.0228(5) 0.0250(5) -0.0008(3) 0.0071(4) -0.0002(3)
F2 0.0503(11) 0.0494(11) 0.0555(12) 0.0145(9) 0.0273(10) 0.0220(9)
F3 0.0377(12) 0.0924(17) 0.0809(15) -0.0017(14) 0.0159(11) 0.0303(12)
F4 0.0372(11) 0.0714(15) 0.144(2) -0.0442(16) 0.0549(14) -0.0188(10)
F5 0.0875(17) 0.0549(14) 0.161(3) 0.0136(16) 0.0943(19) -0.0074(13)
F6 0.0574(13) 0.0565(13) 0.1010(17) 0.0376(12) 0.0492(13) 0.0140(11)
F7 0.0553(11) 0.0370(10) 0.0344(9) 0.0076(8) 0.0198(9) 0.0004(8)
F8 0.0445(10) 0.0392(10) 0.0392(10) 0.0014(8) 0.0237(8) -0.0054(8)
F9 0.0478(11) 0.0311(10) 0.0853(14) -0.0102(10) 0.0384(11) -0.0120(8)
F10 0.0467(11) 0.0547(13) 0.0701(14) -0.0381(11) 0.0117(10) -0.0127(10)
F11 0.0648(13) 0.0633(13) 0.0276(10) -0.0105(9) 0.0057(9) 0.0101(10)
F14 0.0292(9) 0.0391(10) 0.0383(10) -0.0101(8) -0.0006(8) -0.0033(7)
F15 0.0465(11) 0.0351(10) 0.0577(12) -0.0236(9) 0.0140(9) -0.0084(8)
F16 0.0417(10) 0.0228(9) 0.0704(13) -0.0048(8) 0.0279(10) 0.0045(7)
F17 0.0320(9) 0.0366(10) 0.0370(9) 0.0041(7) 0.0097(8) 0.0127(7)
F18 0.0342(9) 0.0334(10) 0.0303(9) -0.0087(7) -0.0002(8) 0.0076(7)
C1 0.0246(15) 0.0278(15) 0.0332(15) -0.0090(12) 0.0105(13) -0.0019(12)
C2 0.0315(16) 0.0325(16) 0.0348(16) -0.0116(13) 0.0119(14) -0.0014(13)
C3 0.0273(17) 0.048(2) 0.0488(19) -0.0168(16) 0.0096(15) 0.0069(15)
C4 0.0267(17) 0.047(2) 0.077(2) -0.0358(19) 0.0269(18) -0.0131(15)
C5 0.051(2) 0.0351(19) 0.087(3) -0.0130(18) 0.048(2) -0.0157(17)
C6 0.0350(17) 0.0319(17) 0.056(2) -0.0016(15) 0.0231(16) -0.0018(14)
C7 0.0206(14) 0.0220(14) 0.0302(15) 0.0011(11) 0.0091(12) 0.0053(11)
C8 0.0234(14) 0.0261(15) 0.0316(15) 0.0003(12) 0.0123(12) 0.0035(12)
C9 0.0256(15) 0.0211(15) 0.056(2) -0.0034(14) 0.0179(15) -0.0004(12)
C10 0.0259(15) 0.0320(17) 0.0466(19) -0.0191(15) 0.0047(14) -0.0007(13)
C11 0.0342(16) 0.0373(18) 0.0246(16) -0.0059(13) 0.0020(13) 0.0105(14)
C12 0.0297(15) 0.0261(15) 0.0304(16) 0.0044(12) 0.0091(13) 0.0072(12)
C13 0.0240(14) 0.0245(15) 0.0277(14) -0.0013(12) 0.0108(12) -0.0027(11)
C14 0.0232(14) 0.0289(16) 0.0328(15) -0.0036(12) 0.0088(13) -0.0050(12)
C15 0.0342(16) 0.0247(15) 0.0405(17) -0.0117(13) 0.0183(15) -0.0101(12)
C16 0.0303(16) 0.0200(14) 0.0483(18) -0.0005(13) 0.0233(15) 0.0012(12)
C17 0.0238(15) 0.0296(16) 0.0313(15) 0.0036(12) 0.0130(13) 0.0022(12)
C18 0.0251(14) 0.0241(14) 0.0267(14) -0.0035(11) 0.0103(12) -0.0022(12)
C19 0.050(2) 0.0417(18) 0.0380(17) 0.0004(14) 0.0249(16) -0.0004(15)
O1 0.0278(11) 0.0379(12) 0.0259(10) 0.0025(9) 0.0079(9) 0.0042(9)

loop_
_geom_bond_atom_site_label_1
_geom_bond_atom_site_label_2
_geom_bond_distance
_geom_bond_site_symmetry_2
_geom_bond_publ_flag
Al O1 1.858(2) . ?
Al C1 1.977(3) . ?
Al C7 1.985(3) . ?
Al C13 1.994(3) . ?
F2 C2 1.367(4) . ?
F3 C3 1.343(4) . ?
F4 C4 1.355(4) . ?
F5 C5 1.344(4) . ?
F6 C6 1.338(4) . ?
F7 C12 1.353(3) . ?
F8 C8 1.359(3) . ?
F9 C9 1.341(3) . ?
F10 C10 1.340(3) . ?
F11 C11 1.348(3) . ?
F14 C14 1.351(3) . ?
F15 C15 1.344(3) . ?
F16 C16 1.341(3) . ?
F17 C17 1.343(3) . ?
F18 C18 1.362(3) . ?
C1 C6 1.377(4) . ?
C1 C2 1.380(4) . ?
C2 C3 1.364(4) . ?
C3 C4 1.357(5) . ?
C4 C5 1.367(5) . ?
C5 C6 1.379(5) . ?
C7 C8 1.379(4) . ?
C7 C12 1.386(4) . ?
C8 C9 1.370(4) . ?
C9 C10 1.377(5) . ?
C10 C11 1.368(5) . ?
C11 C12 1.366(4) . ?
C13 C18 1.373(4) . ?
C13 C14 1.381(4) . ?
C14 C15 1.382(4) . ?
C15 C16 1.370(4) . ?
C16 C17 1.372(4) . ?
C17 C18 1.373(4) . ?
C19 O1 1.462(4) . ?
C19 H19A 0.9800 . ?
C19 H19B 0.9800 . ?
C19 H19C 0.9800 . ?
O1 H1 0.81(4) . ?
